data_4036650
loop_
_publ_author_name
'Kerisit, Nicolas'
'Rouxel, C\'edric'
'Colombel-Rouen, Sophie'
'Toupet, Lo\"ic'
'Guillemin, Jean-Claude'
'Trolez, Yann'

_publ_section_title
;
 Synthesis, Chemistry, and Photochemistry of Methylcyanobutadiyne in the
 Context of Space Science.
;
_journal_issue 9
_journal_name_full 'The Journal of organic chemistry'
_journal_page_first 3560
_journal_page_last 3567
_journal_paper_doi 10.1021/acs.joc.6b00205
_journal_volume 81
_journal_year 2016
_chemical_formula_sum 'C10 H12 N2 O'
_chemical_formula_weight 176.22
_space_group_crystal_system orthorhombic
_space_group_IT_number 19
_space_group_name_Hall 'P 2ac 2ab'
_space_group_name_H-M_alt 'P 21 21 21'
_atom_sites_solution_hydrogens mixed
_audit_creation_method SHELXL-2014/6
_cell_angle_alpha 90
_cell_angle_beta 90
_cell_angle_gamma 90
_cell_formula_units_Z 4
_cell_length_a 4.3708(2)
_cell_length_b 13.7544(5)
_cell_length_c 15.5815(5)
_cell_measurement_reflns_used 2280
_cell_measurement_temperature 150(2)
_cell_measurement_theta_max 28.3970
_cell_measurement_theta_min 3.9420
_cell_volume 936.72(6)
_computing_cell_refinement 'CrysAlis RED, Oxford Diffraction Ltd.,Version 1.171.37.35'
_computing_data_collection 'CrysAlis CCD, Oxford Diffraction Ltd.,Version 1.171.37.35'
_computing_data_reduction 'CrysAlis RED, Oxford Diffraction Ltd.,Version 1.171.37.35'
_computing_molecular_graphics 'MERCURY 3.3(CCDC, 2014)'
_computing_publication_material 'WINGX (Farrugia, 1999)'
_computing_structure_refinement 'SHELXL-2014/6 (Sheldrick, 2014)'
_computing_structure_solution 'SIR-97_(Altomare & al., 1999)'
_diffrn_ambient_temperature 150(2)
_diffrn_detector 'CCD plate'
_diffrn_detector_area_resol_mean 16.1852
_diffrn_detector_type Sapphire3
_diffrn_measured_fraction_theta_full 0.997
_diffrn_measured_fraction_theta_max 0.998
_diffrn_measurement_device 'four-circle diffractometer'
_diffrn_measurement_device_type 'Xcalibur, Sapphire3'
_diffrn_radiation_monochromator graphite
_diffrn_radiation_type MoK\a
_diffrn_radiation_wavelength 0.71073
_diffrn_reflns_av_R_equivalents 0.0322
_diffrn_reflns_av_unetI/netI 0.0325
_diffrn_reflns_Laue_measured_fraction_full 0.997
_diffrn_reflns_Laue_measured_fraction_max 0.998
_diffrn_reflns_limit_h_max 5
_diffrn_reflns_limit_h_min -5
_diffrn_reflns_limit_k_max 15
_diffrn_reflns_limit_k_min -17
_diffrn_reflns_limit_l_max 19
_diffrn_reflns_limit_l_min -19
_diffrn_reflns_number 6662
_diffrn_reflns_point_group_measured_fraction_full 0.998
_diffrn_reflns_point_group_measured_fraction_max 0.999
_diffrn_reflns_theta_full 25.242
_diffrn_reflns_theta_max 26.987
_diffrn_reflns_theta_min 3.005
_exptl_absorpt_coefficient_mu 0.083
_exptl_absorpt_correction_T_max 1.00000
_exptl_absorpt_correction_T_min 0.97939
_exptl_absorpt_correction_type multi-scan
_exptl_absorpt_process_details
;
CrysAlisPro, Agilent Technologies,
Version 1.171.37.31c (release 07-02-2014 CrysAlis171 .NET)
(compiled Feb  7 2014,14:07:06)
Empirical absorption correction using spherical harmonics,
 implemented in SCALE3 ABSPACK scaling algorithm.
;
_exptl_crystal_colour colourless
_exptl_crystal_density_diffrn 1.250
_exptl_crystal_description prism
_exptl_crystal_F_000 376
_exptl_crystal_size_max 0.202
_exptl_crystal_size_mid 0.180
_exptl_crystal_size_min 0.151
_refine_diff_density_max 0.187
_refine_diff_density_min -0.119
_refine_diff_density_rms 0.036
_refine_ls_abs_structure_details
;
 Flack x determined using 672 quotients [(I+)-(I-)]/[(I+)+(I-)]
 (Parsons, Flack and Wagner, Acta Cryst. B69 (2013) 249-259).
;
_refine_ls_abs_structure_Flack 0.5(10)
_refine_ls_extinction_method none
_refine_ls_goodness_of_fit_ref 1.047
_refine_ls_hydrogen_treatment mixed
_refine_ls_matrix_type full
_refine_ls_number_parameters 127
_refine_ls_number_reflns 2050
_refine_ls_number_restraints 0
_refine_ls_restrained_S_all 1.047
_refine_ls_R_factor_all 0.0455
_refine_ls_R_factor_gt 0.0396
_refine_ls_shift/su_max 0.007
_refine_ls_shift/su_mean 0.000
_refine_ls_structure_factor_coef Fsqd
_refine_ls_weighting_details 'w=1/[\s^2^(Fo^2^)+(0.0428P)^2^+0.1533P] where P=(Fo^2^+2Fc^2^)/3'
_refine_ls_weighting_scheme calc
_refine_ls_wR_factor_gt 0.0886
_refine_ls_wR_factor_ref 0.0920
_reflns_Friedel_coverage 0.664
_reflns_Friedel_fraction_full 1.000
_reflns_Friedel_fraction_max 1.000
_reflns_number_gt 1851
_reflns_number_total 2050
_reflns_threshold_expression 'I > 2\s(I)'
_cod_data_source_file jo6b00205_si_002.cif
_cod_data_source_block shelx
_cod_database_code 4036650
_shelx_space_group_comment
;
The symmetry employed for this shelxl refinement is uniquely defined
by the following loop, which should always be used as a source of
symmetry information in preference to the above space-group names.
They are only intended as comments.
;
_shelxl_version_number 2014/6

loop_
_space_group_symop_operation_xyz
'x, y, z'
'-x+1/2, -y, z+1/2'
'x+1/2, -y+1/2, -z'
'-x, y+1/2, -z+1/2'

loop_
_atom_site_label
_atom_site_type_symbol
_atom_site_fract_x
_atom_site_fract_y
_atom_site_fract_z
_atom_site_U_iso_or_equiv
_atom_site_adp_type
_atom_site_occupancy
_atom_site_site_symmetry_order
_atom_site_calc_flag
_atom_site_refinement_flags_posn
_atom_site_refinement_flags_adp
O1 O 1.0866(4) 0.20543(10) 0.32706(9) 0.0293(4) Uani 1 1 d . .
N1 N 1.0319(5) 0.06689(14) -0.14281(11) 0.0353(5) Uani 1 1 d . .
N2 N 0.9408(4) 0.13655(12) 0.16015(10) 0.0224(4) Uani 1 1 d . .
C1 C 0.9309(5) 0.09660(13) 0.07930(12) 0.0222(4) Uani 1 1 d . .
C2 C 1.0647(5) 0.13836(15) 0.00933(12) 0.0251(4) Uani 1 1 d . .
H2 H 1.1769 0.1970 0.0164 0.030 Uiso 1 1 calc R U
C3 C 1.0407(5) 0.09658(14) -0.07381(13) 0.0268(5) Uani 1 1 d . .
C4 C 0.7586(5) 0.00778(15) 0.07005(12) 0.0234(4) Uani 1 1 d . .
C5 C 0.6130(5) -0.06468(15) 0.06048(12) 0.0234(4) Uani 1 1 d . .
C6 C 0.4363(6) -0.15353(16) 0.04891(14) 0.0298(5) Uani 1 1 d . .
H6A H 0.415(6) -0.1698(17) -0.0087(16) 0.039 Uiso 1 1 d . U
H6B H 0.535(6) -0.2085(18) 0.0819(14) 0.039 Uiso 1 1 d . U
H6C H 0.238(7) -0.1462(18) 0.0764(15) 0.039 Uiso 1 1 d . U
C7 C 0.9535(5) 0.06990(15) 0.23419(12) 0.0270(4) Uani 1 1 d . .
H7A H 1.1590 0.0399 0.2375 0.032 Uiso 1 1 calc R U
H7B H 0.8014 0.0173 0.2265 0.032 Uiso 1 1 calc R U
C8 C 0.8874(5) 0.12396(16) 0.31642(13) 0.0299(5) Uani 1 1 d . .
H8A H 0.6726 0.1468 0.3159 0.036 Uiso 1 1 calc R U
H8B H 0.9124 0.0792 0.3657 0.036 Uiso 1 1 calc R U
C9 C 1.0446(6) 0.27128(14) 0.25789(12) 0.0285(5) Uani 1 1 d . .
H9A H 1.1773 0.3287 0.2666 0.034 Uiso 1 1 calc R U
H9B H 0.8295 0.2938 0.2574 0.034 Uiso 1 1 calc R U
C10 C 1.1194(5) 0.22519(14) 0.17220(13) 0.0257(5) Uani 1 1 d . .
H10A H 1.0732 0.2716 0.1254 0.031 Uiso 1 1 calc R U
H10B H 1.3403 0.2096 0.1698 0.031 Uiso 1 1 calc R U

loop_
_atom_site_aniso_label
_atom_site_aniso_U_11
_atom_site_aniso_U_22
_atom_site_aniso_U_33
_atom_site_aniso_U_23
_atom_site_aniso_U_13
_atom_site_aniso_U_12
O1 0.0330(8) 0.0310(8) 0.0240(7) -0.0018(6) -0.0063(7) -0.0032(8)
N1 0.0427(12) 0.0356(10) 0.0275(9) -0.0026(8) 0.0054(8) -0.0006(10)
N2 0.0249(8) 0.0207(8) 0.0215(8) 0.0001(6) -0.0008(7) 0.0007(8)
C1 0.0188(9) 0.0216(9) 0.0263(9) -0.0006(8) -0.0018(8) 0.0041(8)
C2 0.0266(10) 0.0216(9) 0.0270(10) -0.0021(8) -0.0009(9) -0.0014(10)
C3 0.0274(10) 0.0242(10) 0.0289(11) 0.0037(8) 0.0038(9) -0.0001(9)
C4 0.0237(9) 0.0260(10) 0.0204(9) 0.0001(8) -0.0015(8) 0.0048(9)
C5 0.0239(10) 0.0258(10) 0.0205(9) -0.0006(8) 0.0003(8) 0.0031(9)
C6 0.0309(12) 0.0291(11) 0.0296(11) -0.0017(9) 0.0014(11) -0.0062(11)
C7 0.0303(11) 0.0247(10) 0.0259(9) 0.0025(8) -0.0018(9) -0.0003(10)
C8 0.0335(12) 0.0316(11) 0.0246(10) 0.0005(9) -0.0014(10) -0.0057(10)
C9 0.0328(11) 0.0255(10) 0.0271(10) -0.0022(8) -0.0032(10) -0.0006(10)
C10 0.0269(11) 0.0237(10) 0.0266(10) 0.0006(8) -0.0026(9) -0.0015(9)

loop_
_atom_type_symbol
_atom_type_description
_atom_type_scat_dispersion_real
_atom_type_scat_dispersion_imag
_atom_type_scat_source
C C 0.0033 0.0016 'International Tables Vol C Tables 4.2.6.8 and 6.1.1.4'
H H 0.0000 0.0000 'International Tables Vol C Tables 4.2.6.8 and 6.1.1.4'
N N 0.0061 0.0033 'International Tables Vol C Tables 4.2.6.8 and 6.1.1.4'
O O 0.0106 0.0060 'International Tables Vol C Tables 4.2.6.8 and 6.1.1.4'

loop_
_geom_angle_atom_site_label_1
_geom_angle_atom_site_label_2
_geom_angle_atom_site_label_3
_geom_angle
C9 O1 C8 109.48(15)
C1 N2 C10 117.93(16)
C1 N2 C7 117.99(15)
C10 N2 C7 113.49(15)
C2 C1 N2 123.40(18)
C2 C1 C4 120.04(17)
N2 C1 C4 116.52(17)
C1 C2 C3 121.79(19)
C1 C2 H2 119.1
C3 C2 H2 119.1
N1 C3 C2 176.1(2)
C5 C4 C1 178.3(2)
C4 C5 C6 179.7(2)
C5 C6 H6A 112.0(15)
C5 C6 H6B 109.9(15)
H6A C6 H6B 111(2)
C5 C6 H6C 109.3(15)
H6A C6 H6C 111(2)
H6B C6 H6C 103(2)
N2 C7 C8 110.53(16)
N2 C7 H7A 109.5
C8 C7 H7A 109.5
N2 C7 H7B 109.5
C8 C7 H7B 109.5
H7A C7 H7B 108.1
O1 C8 C7 111.60(17)
O1 C8 H8A 109.3
C7 C8 H8A 109.3
O1 C8 H8B 109.3
C7 C8 H8B 109.3
H8A C8 H8B 108.0
O1 C9 C10 111.99(16)
O1 C9 H9A 109.2
C10 C9 H9A 109.2
O1 C9 H9B 109.2
C10 C9 H9B 109.2
H9A C9 H9B 107.9
N2 C10 C9 110.35(16)
N2 C10 H10A 109.6
C9 C10 H10A 109.6
N2 C10 H10B 109.6
C9 C10 H10B 109.6
H10A C10 H10B 108.1

loop_
_geom_bond_atom_site_label_1
_geom_bond_atom_site_label_2
_geom_bond_distance
O1 C9 1.420(2)
O1 C8 1.429(3)
N1 C3 1.151(3)
N2 C1 1.375(2)
N2 C10 1.460(2)
N2 C7 1.475(2)
C1 C2 1.364(3)
C1 C4 1.442(3)
C2 C3 1.421(3)
C2 H2 0.9500
C4 C5 1.192(3)
C5 C6 1.457(3)
C6 H6A 0.93(2)
C6 H6B 1.01(3)
C6 H6C 0.97(3)
C7 C8 1.509(3)
C7 H7A 0.9900
C7 H7B 0.9900
C8 H8A 0.9900
C8 H8B 0.9900
C9 C10 1.514(3)
C9 H9A 0.9900
C9 H9B 0.9900
C10 H10A 0.9900
C10 H10B 0.9900

loop_
_geom_torsion_atom_site_label_1
_geom_torsion_atom_site_label_2
_geom_torsion_atom_site_label_3
_geom_torsion_atom_site_label_4
_geom_torsion
C10 N2 C1 C2 -3.8(3)
C7 N2 C1 C2 -146.2(2)
C10 N2 C1 C4 178.56(17)
C7 N2 C1 C4 36.1(3)
N2 C1 C2 C3 -177.8(2)
C4 C1 C2 C3 -0.2(3)
C1 N2 C7 C8 -166.5(2)
C10 N2 C7 C8 49.5(2)
C9 O1 C8 C7 60.8(2)
N2 C7 C8 O1 -54.7(2)
C8 O1 C9 C10 -61.0(2)
C1 N2 C10 C9 166.58(17)
C7 N2 C10 C9 -49.3(2)
O1 C9 C10 N2 55.2(2)
